data_7245034
loop_
_publ_author_name
'Qin, Hongmei'
'Xie, Qimei'
'He, Long'

_publ_section_title
;
 Diastereoselective synthesis of chroman bearing spirobenzofuranone
 scaffolds via oxa-Michael/1,6-conjugated addition of para-quinone
 methides with benzofuranone-type olefins
;
_journal_issue 26
_journal_name_full 'RSC Advances'
_journal_page_first 16684
_journal_page_last 16687
_journal_paper_doi 10.1039/D2RA03031D
_journal_volume 12
_journal_year 2022
_chemical_formula_moiety 'C36 H36 O4'
_chemical_formula_sum 'C36 H36 O4'
_chemical_formula_weight 532.65
_space_group_crystal_system triclinic
_space_group_IT_number 2
_space_group_name_Hall '-P 1'
_space_group_name_H-M_alt 'P -1'
_atom_sites_solution_hydrogens mixed
_audit_creation_method SHELXL-2014/7
_audit_update_record
;
2021-12-16 deposited with the CCDC.	2022-05-30 downloaded from the CCDC.
;
_cell_angle_alpha 67.015(3)
_cell_angle_beta 89.202(3)
_cell_angle_gamma 85.046(3)
_cell_formula_units_Z 2
_cell_length_a 9.7854(6)
_cell_length_b 11.7030(7)
_cell_length_c 13.8373(9)
_cell_measurement_temperature 293(2)
_cell_volume 1453.03(16)
_computing_structure_refinement 'SHELXL-2014/7 (Sheldrick, 2014)'
_diffrn_ambient_temperature 293(2)
_diffrn_measured_fraction_theta_full 0.999
_diffrn_measured_fraction_theta_max 0.997
_diffrn_radiation_type MoK\a
_diffrn_radiation_wavelength 0.71073
_diffrn_reflns_av_R_equivalents 0.0462
_diffrn_reflns_av_unetI/netI 0.0248
_diffrn_reflns_Laue_measured_fraction_full 0.999
_diffrn_reflns_Laue_measured_fraction_max 0.997
_diffrn_reflns_limit_h_max 11
_diffrn_reflns_limit_h_min -11
_diffrn_reflns_limit_k_max 14
_diffrn_reflns_limit_k_min -14
_diffrn_reflns_limit_l_max 16
_diffrn_reflns_limit_l_min -16
_diffrn_reflns_number 38069
_diffrn_reflns_point_group_measured_fraction_full 0.999
_diffrn_reflns_point_group_measured_fraction_max 0.997
_diffrn_reflns_theta_full 25.242
_diffrn_reflns_theta_max 25.464
_diffrn_reflns_theta_min 2.604
_exptl_absorpt_coefficient_mu 0.078
_exptl_crystal_density_diffrn 1.217
_exptl_crystal_F_000 568
_refine_diff_density_max 0.145
_refine_diff_density_min -0.248
_refine_diff_density_rms 0.050
_refine_ls_extinction_method none
_refine_ls_goodness_of_fit_ref 1.070
_refine_ls_hydrogen_treatment mixed
_refine_ls_matrix_type full
_refine_ls_number_parameters 370
_refine_ls_number_reflns 5378
_refine_ls_number_restraints 0
_refine_ls_restrained_S_all 1.070
_refine_ls_R_factor_all 0.0616
_refine_ls_R_factor_gt 0.0443
_refine_ls_shift/su_max 0.049
_refine_ls_shift/su_mean 0.002
_refine_ls_structure_factor_coef Fsqd
_refine_ls_weighting_details 'w=1/[\s^2^(Fo^2^)+(0.1000P)^2^] where P=(Fo^2^+2Fc^2^)/3'
_refine_ls_weighting_scheme calc
_refine_ls_wR_factor_gt 0.1324
_refine_ls_wR_factor_ref 0.1451
_reflns_Friedel_coverage 0.000
_reflns_number_gt 4100
_reflns_number_total 5378
_reflns_threshold_expression 'I > 2\s(I)'
_cod_data_source_file d2ra03031d2.cif
_cod_data_source_block mo_20171027_0m-auto
_cod_database_code 7245034
_shelx_shelxl_version_number 2014/7
_shelx_space_group_comment
;
The symmetry employed for this shelxl refinement is uniquely defined
by the following loop, which should always be used as a source of
symmetry information in preference to the above space-group names.
They are only intended as comments.
;

loop_
_space_group_symop_operation_xyz
'x, y, z'
'-x, -y, -z'

loop_
_atom_site_label
_atom_site_type_symbol
_atom_site_fract_x
_atom_site_fract_y
_atom_site_fract_z
_atom_site_U_iso_or_equiv
_atom_site_adp_type
_atom_site_occupancy
_atom_site_site_symmetry_order
_atom_site_calc_flag
_atom_site_refinement_flags_posn
_atom_site_refinement_flags_adp
_atom_site_refinement_flags_occupancy
_atom_site_disorder_assembly
_atom_site_disorder_group
O1 O 0.90995(14) 0.06955(11) 0.86440(12) 0.0720(4) Uani 1 1 d . . . . .
H1 H 0.974(3) 0.063(2) 0.888(2) 0.108 Uiso 1 1 d . U . . .
O2 O 0.57642(10) 0.79426(8) 0.58588(8) 0.0450(3) Uani 1 1 d . . . . .
O3 O 0.46154(11) 0.40734(9) 0.81353(8) 0.0481(3) Uani 1 1 d . . . . .
O4 O 0.37359(11) 0.45313(10) 0.65309(9) 0.0531(3) Uani 1 1 d . . . . .
C1 C 0.85611(15) 0.18585(12) 0.79650(12) 0.0421(4) Uani 1 1 d . . . . .
C2 C 0.73594(15) 0.19087(12) 0.74030(11) 0.0382(3) Uani 1 1 d . . . . .
C3 C 0.68316(15) 0.30847(12) 0.67215(11) 0.0364(3) Uani 1 1 d . . . . .
H12 H 0.6055 0.3149 0.6317 0.044 Uiso 1 1 calc R U . . .
C4 C 0.74070(14) 0.41655(11) 0.66157(10) 0.0329(3) Uani 1 1 d . . . . .
C5 C 0.65968(14) 0.54141(11) 0.60074(10) 0.0324(3) Uani 1 1 d . . . . .
H23 H 0.6065 0.5310 0.5457 0.039 Uiso 1 1 calc R U . . .
C6 C 0.55464(14) 0.57270(11) 0.67469(10) 0.0329(3) Uani 1 1 d . . . . .
C7 C 0.48014(15) 0.70245(12) 0.61058(11) 0.0379(3) Uani 1 1 d . . . . .
H25 H 0.4461 0.7017 0.5446 0.046 Uiso 1 1 calc R U . . .
C8 C 0.36109(15) 0.74179(12) 0.66386(12) 0.0421(4) Uani 1 1 d . . . . .
C9 C 0.38038(18) 0.79212(14) 0.73773(13) 0.0513(4) Uani 1 1 d . . . . .
H33 H 0.4688 0.8016 0.7555 0.062 Uiso 1 1 calc R U . . .
C10 C 0.2699(2) 0.82815(17) 0.78500(15) 0.0677(5) Uani 1 1 d . . . . .
H30 H 0.2838 0.8624 0.8341 0.081 Uiso 1 1 calc R U . . .
C11 C 0.1390(2) 0.81359(19) 0.75972(17) 0.0768(6) Uani 1 1 d . . . . .
H2 H 0.0645 0.8370 0.7925 0.092 Uiso 1 1 calc R U . . .
C12 C 0.66200(17) 0.07431(13) 0.75555(13) 0.0502(4) Uani 1 1 d . . . . .
C13 C 0.5328(2) 0.10715(16) 0.68656(18) 0.0812(7) Uani 1 1 d . . . . .
H4 H 0.5579 0.1322 0.6144 0.122 Uiso 1 1 calc R U . . .
H3 H 0.4781 0.1743 0.6955 0.122 Uiso 1 1 calc R U . . .
H5 H 0.4810 0.0357 0.7063 0.122 Uiso 1 1 calc R U . . .
C14 C 0.7560(3) -0.01961(19) 0.7287(2) 0.0925(8) Uani 1 1 d . . . . .
H7 H 0.7074 -0.0905 0.7368 0.139 Uiso 1 1 calc R U . . .
H8 H 0.8350 -0.0459 0.7749 0.139 Uiso 1 1 calc R U . . .
H6 H 0.7847 0.0185 0.6574 0.139 Uiso 1 1 calc R U . . .
C15 C 0.6165(2) 0.0150(2) 0.86870(18) 0.0897(7) Uani 1 1 d . . . . .
H9 H 0.5532 0.0728 0.8838 0.135 Uiso 1 1 calc R U . . .
H10 H 0.6951 -0.0064 0.9152 0.135 Uiso 1 1 calc R U . . .
H11 H 0.5726 -0.0589 0.8785 0.135 Uiso 1 1 calc R U . . .
C16 C 0.85934(14) 0.40614(12) 0.71876(10) 0.0342(3) Uani 1 1 d . . . . .
H22 H 0.8993 0.4783 0.7114 0.041 Uiso 1 1 calc R U . . .
C17 C 0.92096(14) 0.29176(12) 0.78677(11) 0.0377(3) Uani 1 1 d . . . . .
C18 C 1.05012(16) 0.28423(14) 0.85146(12) 0.0463(4) Uani 1 1 d . . . . .
C19 C 1.0165(2) 0.23403(18) 0.96917(13) 0.0652(5) Uani 1 1 d . . . . .
H15 H 1.0986 0.2246 1.0097 0.098 Uiso 1 1 calc R U . . .
H13 H 0.9798 0.1547 0.9891 0.098 Uiso 1 1 calc R U . . .
H14 H 0.9500 0.2915 0.9820 0.098 Uiso 1 1 calc R U . . .
C20 C 1.10093(17) 0.41291(15) 0.82441(14) 0.0570(4) Uani 1 1 d . . . . .
H18 H 1.1209 0.4490 0.7510 0.086 Uiso 1 1 calc R U . . .
H17 H 1.1826 0.4049 0.8651 0.086 Uiso 1 1 calc R U . . .
H16 H 1.0312 0.4656 0.8402 0.086 Uiso 1 1 calc R U . . .
C21 C 1.17026(18) 0.20326(19) 0.82997(17) 0.0697(6) Uani 1 1 d . . . . .
H21 H 1.1877 0.2350 0.7561 0.104 Uiso 1 1 calc R U . . .
H20 H 1.1468 0.1189 0.8528 0.104 Uiso 1 1 calc R U . . .
H19 H 1.2509 0.2056 0.8676 0.104 Uiso 1 1 calc R U . . .
C22 C 0.74294(14) 0.65153(12) 0.54730(10) 0.0354(3) Uani 1 1 d . . . . .
C23 C 0.86545(16) 0.64006(14) 0.49855(11) 0.0443(4) Uani 1 1 d . . . . .
H36 H 0.8974 0.5625 0.4994 0.053 Uiso 1 1 calc R U . . .
C24 C 0.94104(18) 0.74008(16) 0.44908(13) 0.0541(4) Uani 1 1 d . . . . .
H35 H 1.0234 0.7297 0.4179 0.065 Uiso 1 1 calc R U . . .
C25 C 0.89350(19) 0.85560(16) 0.44618(13) 0.0558(4) Uani 1 1 d . . . . .
H24 H 0.9445 0.9234 0.4134 0.067 Uiso 1 1 calc R U . . .
C26 C 0.77154(17) 0.87137(14) 0.49125(13) 0.0490(4) Uani 1 1 d . . . . .
H34 H 0.7393 0.9499 0.4882 0.059 Uiso 1 1 calc R U . . .
C27 C 0.69640(15) 0.77001(12) 0.54148(11) 0.0380(3) Uani 1 1 d . . . . .
C28 C 0.45174(15) 0.47497(13) 0.70707(11) 0.0393(3) Uani 1 1 d . . . . .
C29 C 0.56133(15) 0.45532(13) 0.85399(11) 0.0420(4) Uani 1 1 d . . . . .
C30 C 0.61548(14) 0.55627(12) 0.77851(10) 0.0346(3) Uani 1 1 d . . . . .
C31 C 0.71439(16) 0.61344(14) 0.80796(12) 0.0448(4) Uani 1 1 d . . . . .
H29 H 0.7526 0.6819 0.7586 0.054 Uiso 1 1 calc R U . . .
C32 C 0.75643(19) 0.56709(17) 0.91286(14) 0.0588(5) Uani 1 1 d . . . . .
H26 H 0.8224 0.6057 0.9339 0.071 Uiso 1 1 calc R U . . .
C33 C 0.7015(2) 0.46461(19) 0.98597(14) 0.0641(5) Uani 1 1 d . . . . .
H27 H 0.7320 0.4342 1.0556 0.077 Uiso 1 1 calc R U . . .
C34 C 0.60239(19) 0.40676(16) 0.95749(12) 0.0579(5) Uani 1 1 d . . . . .
H28 H 0.5648 0.3376 1.0064 0.070 Uiso 1 1 calc R U . . .
C35 C 0.1179(2) 0.7647(2) 0.68635(19) 0.0781(6) Uani 1 1 d . . . . .
H31 H 0.0293 0.7549 0.6693 0.094 Uiso 1 1 calc R U . . .
C36 C 0.22899(17) 0.72983(16) 0.63780(15) 0.0608(5) Uani 1 1 d . . . . .
H32 H 0.2145 0.6981 0.5871 0.073 Uiso 1 1 calc R U . . .

loop_
_atom_site_aniso_label
_atom_site_aniso_U_11
_atom_site_aniso_U_22
_atom_site_aniso_U_33
_atom_site_aniso_U_23
_atom_site_aniso_U_13
_atom_site_aniso_U_12
O1 0.0661(9) 0.0342(6) 0.0941(10) -0.0022(6) -0.0322(7) 0.0033(6)
O2 0.0463(6) 0.0293(5) 0.0558(7) -0.0131(4) 0.0085(5) -0.0037(4)
O3 0.0486(7) 0.0431(6) 0.0451(6) -0.0079(5) 0.0058(5) -0.0118(5)
O4 0.0443(6) 0.0568(7) 0.0622(7) -0.0254(6) -0.0026(6) -0.0146(5)
C1 0.0441(9) 0.0299(7) 0.0460(8) -0.0091(6) -0.0053(7) 0.0030(6)
C2 0.0409(8) 0.0314(7) 0.0413(8) -0.0130(6) 0.0011(6) -0.0024(6)
C3 0.0378(8) 0.0341(7) 0.0386(8) -0.0157(6) -0.0033(6) -0.0028(6)
C4 0.0371(8) 0.0300(7) 0.0317(7) -0.0127(6) 0.0006(6) -0.0004(6)
C5 0.0356(8) 0.0295(7) 0.0322(7) -0.0122(5) -0.0034(6) -0.0020(5)
C6 0.0341(8) 0.0286(7) 0.0347(7) -0.0109(6) -0.0012(6) -0.0028(5)
C7 0.0388(8) 0.0310(7) 0.0401(8) -0.0098(6) -0.0025(6) -0.0016(6)
C8 0.0401(9) 0.0311(7) 0.0450(8) -0.0053(6) -0.0012(7) 0.0038(6)
C9 0.0503(10) 0.0424(8) 0.0586(10) -0.0187(7) 0.0034(8) 0.0040(7)
C10 0.0732(14) 0.0604(11) 0.0627(11) -0.0214(9) 0.0093(10) 0.0156(10)
C11 0.0601(13) 0.0746(13) 0.0728(14) -0.0106(11) 0.0168(11) 0.0236(10)
C12 0.0547(10) 0.0315(7) 0.0584(10) -0.0097(7) -0.0063(8) -0.0086(7)
C13 0.0865(15) 0.0462(10) 0.0980(16) -0.0092(10) -0.0336(13) -0.0252(10)
C14 0.0969(17) 0.0567(12) 0.145(2) -0.0609(13) 0.0008(15) -0.0105(11)
C15 0.0919(17) 0.0737(14) 0.0803(15) 0.0011(11) 0.0052(13) -0.0380(12)
C16 0.0357(8) 0.0315(7) 0.0368(7) -0.0149(6) 0.0023(6) -0.0037(6)
C17 0.0346(8) 0.0372(7) 0.0394(8) -0.0137(6) -0.0008(6) 0.0006(6)
C18 0.0387(9) 0.0486(9) 0.0488(9) -0.0173(7) -0.0082(7) 0.0031(7)
C19 0.0722(13) 0.0661(11) 0.0484(10) -0.0134(8) -0.0154(9) -0.0003(9)
C20 0.0439(10) 0.0611(10) 0.0647(11) -0.0220(9) -0.0126(8) -0.0079(8)
C21 0.0433(10) 0.0761(12) 0.0932(15) -0.0407(11) -0.0155(10) 0.0150(9)
C22 0.0393(8) 0.0337(7) 0.0307(7) -0.0098(6) -0.0013(6) -0.0030(6)
C23 0.0485(9) 0.0411(8) 0.0419(8) -0.0152(7) 0.0076(7) -0.0027(7)
C24 0.0506(10) 0.0605(10) 0.0477(9) -0.0166(8) 0.0144(8) -0.0101(8)
C25 0.0580(11) 0.0508(10) 0.0525(10) -0.0107(8) 0.0124(8) -0.0204(8)
C26 0.0570(10) 0.0340(8) 0.0509(9) -0.0101(7) 0.0031(8) -0.0094(7)
C27 0.0396(8) 0.0356(7) 0.0362(8) -0.0114(6) 0.0001(6) -0.0026(6)
C28 0.0366(8) 0.0355(7) 0.0447(8) -0.0148(6) 0.0013(7) -0.0013(6)
C29 0.0432(9) 0.0409(8) 0.0395(8) -0.0142(7) 0.0025(7) 0.0014(7)
C30 0.0366(8) 0.0316(7) 0.0356(7) -0.0146(6) -0.0005(6) 0.0040(6)
C31 0.0490(9) 0.0427(8) 0.0484(9) -0.0242(7) -0.0030(7) -0.0029(7)
C32 0.0642(11) 0.0677(11) 0.0564(11) -0.0388(9) -0.0153(9) 0.0054(9)
C33 0.0767(13) 0.0759(12) 0.0370(9) -0.0221(9) -0.0098(9) 0.0101(10)
C34 0.0676(12) 0.0581(10) 0.0366(9) -0.0077(8) 0.0041(8) 0.0022(9)
C35 0.0401(11) 0.0853(14) 0.0913(16) -0.0181(13) 0.0016(10) 0.0080(10)
C36 0.0435(10) 0.0643(11) 0.0701(12) -0.0231(9) -0.0056(9) 0.0051(8)

loop_
_atom_type_symbol
_atom_type_description
_atom_type_scat_dispersion_real
_atom_type_scat_dispersion_imag
_atom_type_scat_source
C C 0.0033 0.0016 'International Tables Vol C Tables 4.2.6.8 and 6.1.1.4'
H H 0.0000 0.0000 'International Tables Vol C Tables 4.2.6.8 and 6.1.1.4'
O O 0.0106 0.0060 'International Tables Vol C Tables 4.2.6.8 and 6.1.1.4'

loop_
_geom_angle_atom_site_label_1
_geom_angle_atom_site_label_2
_geom_angle_atom_site_label_3
_geom_angle
_geom_angle_site_symmetry_1
_geom_angle_site_symmetry_3
_geom_angle_publ_flag
C1 O1 H1 119(2) . . ?
C27 O2 C7 116.07(10) . . ?
C28 O3 C29 107.75(11) . . ?
O1 C1 C17 119.92(14) . . ?
O1 C1 C2 116.88(13) . . ?
C17 C1 C2 123.19(12) . . ?
C3 C2 C1 116.22(13) . . ?
C3 C2 C12 121.10(13) . . ?
C1 C2 C12 122.63(12) . . ?
C4 C3 C2 123.05(13) . . ?
C4 C3 H12 118.5 . . ?
C2 C3 H12 118.5 . . ?
C3 C4 C16 118.25(12) . . ?
C3 C4 C5 118.42(12) . . ?
C16 C4 C5 122.68(11) . . ?
C22 C5 C4 116.39(11) . . ?
C22 C5 C6 109.26(10) . . ?
C4 C5 C6 109.57(10) . . ?
C22 C5 H23 107.1 . . ?
C4 C5 H23 107.1 . . ?
C6 C5 H23 107.1 . . ?
C30 C6 C28 101.91(11) . . ?
C30 C6 C7 115.91(10) . . ?
C28 C6 C7 109.62(11) . . ?
C30 C6 C5 113.71(11) . . ?
C28 C6 C5 107.94(10) . . ?
C7 C6 C5 107.38(10) . . ?
O2 C7 C8 107.97(11) . . ?
O2 C7 C6 109.02(11) . . ?
C8 C7 C6 115.36(11) . . ?
O2 C7 H25 108.1 . . ?
C8 C7 H25 108.1 . . ?
C6 C7 H25 108.1 . . ?
C36 C8 C9 118.78(15) . . ?
C36 C8 C7 119.63(15) . . ?
C9 C8 C7 121.58(14) . . ?
C10 C9 C8 120.59(17) . . ?
C10 C9 H33 119.7 . . ?
C8 C9 H33 119.7 . . ?
C9 C10 C11 120.02(19) . . ?
C9 C10 H30 120.0 . . ?
C11 C10 H30 120.0 . . ?
C35 C11 C10 120.19(18) . . ?
C35 C11 H2 119.9 . . ?
C10 C11 H2 119.9 . . ?
C15 C12 C13 106.69(17) . . ?
C15 C12 C14 109.88(17) . . ?
C13 C12 C14 108.35(16) . . ?
C15 C12 C2 109.63(15) . . ?
C13 C12 C2 111.51(12) . . ?
C14 C12 C2 110.68(14) . . ?
C12 C13 H4 109.5 . . ?
C12 C13 H3 109.5 . . ?
H4 C13 H3 109.5 . . ?
C12 C13 H5 109.5 . . ?
H4 C13 H5 109.5 . . ?
H3 C13 H5 109.5 . . ?
C12 C14 H7 109.5 . . ?
C12 C14 H8 109.5 . . ?
H7 C14 H8 109.5 . . ?
C12 C14 H6 109.5 . . ?
H7 C14 H6 109.5 . . ?
H8 C14 H6 109.5 . . ?
C12 C15 H9 109.5 . . ?
C12 C15 H10 109.5 . . ?
H9 C15 H10 109.5 . . ?
C12 C15 H11 109.5 . . ?
H9 C15 H11 109.5 . . ?
H10 C15 H11 109.5 . . ?
C4 C16 C17 122.39(12) . . ?
C4 C16 H22 118.8 . . ?
C17 C16 H22 118.8 . . ?
C16 C17 C1 116.84(13) . . ?
C16 C17 C18 120.88(13) . . ?
C1 C17 C18 122.22(12) . . ?
C20 C18 C17 111.49(12) . . ?
C20 C18 C19 106.50(14) . . ?
C17 C18 C19 109.62(14) . . ?
C20 C18 C21 106.31(14) . . ?
C17 C18 C21 111.76(13) . . ?
C19 C18 C21 111.01(14) . . ?
C18 C19 H15 109.5 . . ?
C18 C19 H13 109.5 . . ?
H15 C19 H13 109.5 . . ?
C18 C19 H14 109.5 . . ?
H15 C19 H14 109.5 . . ?
H13 C19 H14 109.5 . . ?
C18 C20 H18 109.5 . . ?
C18 C20 H17 109.5 . . ?
H18 C20 H17 109.5 . . ?
C18 C20 H16 109.5 . . ?
H18 C20 H16 109.5 . . ?
H17 C20 H16 109.5 . . ?
C18 C21 H21 109.5 . . ?
C18 C21 H20 109.5 . . ?
H21 C21 H20 109.5 . . ?
C18 C21 H19 109.5 . . ?
H21 C21 H19 109.5 . . ?
H20 C21 H19 109.5 . . ?
C23 C22 C27 117.27(13) . . ?
C23 C22 C5 121.72(12) . . ?
C27 C22 C5 120.96(12) . . ?
C24 C23 C22 121.98(14) . . ?
C24 C23 H36 119.0 . . ?
C22 C23 H36 119.0 . . ?
C23 C24 C25 119.37(15) . . ?
C23 C24 H35 120.3 . . ?
C25 C24 H35 120.3 . . ?
C26 C25 C24 120.44(15) . . ?
C26 C25 H24 119.8 . . ?
C24 C25 H24 119.8 . . ?
C25 C26 C27 119.84(14) . . ?
C25 C26 H34 120.1 . . ?
C27 C26 H34 120.1 . . ?
O2 C27 C26 115.79(12) . . ?
O2 C27 C22 123.12(13) . . ?
C26 C27 C22 121.07(14) . . ?
O4 C28 O3 121.63(14) . . ?
O4 C28 C6 128.42(13) . . ?
O3 C28 C6 109.94(12) . . ?
C34 C29 C30 123.53(16) . . ?
C34 C29 O3 123.74(14) . . ?
C30 C29 O3 112.72(12) . . ?
C31 C30 C29 118.80(13) . . ?
C31 C30 C6 133.60(13) . . ?
C29 C30 C6 107.41(12) . . ?
C30 C31 C32 118.80(15) . . ?
C30 C31 H29 120.6 . . ?
C32 C31 H29 120.6 . . ?
C33 C32 C31 120.80(17) . . ?
C33 C32 H26 119.6 . . ?
C31 C32 H26 119.6 . . ?
C34 C33 C32 120.92(16) . . ?
C34 C33 H27 119.5 . . ?
C32 C33 H27 119.5 . . ?
C29 C34 C33 117.13(16) . . ?
C29 C34 H28 121.4 . . ?
C33 C34 H28 121.4 . . ?
C11 C35 C36 119.8(2) . . ?
C11 C35 H31 120.1 . . ?
C36 C35 H31 120.1 . . ?
C8 C36 C35 120.61(19) . . ?
C8 C36 H32 119.7 . . ?
C35 C36 H32 119.7 . . ?

loop_
_geom_bond_atom_site_label_1
_geom_bond_atom_site_label_2
_geom_bond_distance
_geom_bond_site_symmetry_2
_geom_bond_publ_flag
O1 C1 1.3799(17) . ?
O1 H1 0.70(2) . ?
O2 C27 1.3766(17) . ?
O2 C7 1.4275(17) . ?
O3 C28 1.3733(17) . ?
O3 C29 1.3921(18) . ?
O4 C28 1.1860(17) . ?
C1 C17 1.400(2) . ?
C1 C2 1.403(2) . ?
C2 C3 1.3883(19) . ?
C2 C12 1.539(2) . ?
C3 C4 1.3837(19) . ?
C3 H12 0.9300 . ?
C4 C16 1.3837(19) . ?
C4 C5 1.5264(17) . ?
C5 C22 1.5139(18) . ?
C5 C6 1.5607(19) . ?
C5 H23 0.9800 . ?
C6 C30 1.4979(18) . ?
C6 C28 1.5196(19) . ?
C6 C7 1.5489(18) . ?
C7 C8 1.504(2) . ?
C7 H25 0.9800 . ?
C8 C36 1.380(2) . ?
C8 C9 1.386(2) . ?
C9 C10 1.375(2) . ?
C9 H33 0.9300 . ?
C10 C11 1.375(3) . ?
C10 H30 0.9300 . ?
C11 C35 1.372(3) . ?
C11 H2 0.9300 . ?
C12 C15 1.522(3) . ?
C12 C13 1.523(2) . ?
C12 C14 1.525(3) . ?
C13 H4 0.9600 . ?
C13 H3 0.9600 . ?
C13 H5 0.9600 . ?
C14 H7 0.9600 . ?
C14 H8 0.9600 . ?
C14 H6 0.9600 . ?
C15 H9 0.9600 . ?
C15 H10 0.9600 . ?
C15 H11 0.9600 . ?
C16 C17 1.3906(19) . ?
C16 H22 0.9300 . ?
C17 C18 1.535(2) . ?
C18 C20 1.529(2) . ?
C18 C19 1.542(2) . ?
C18 C21 1.545(2) . ?
C19 H15 0.9600 . ?
C19 H13 0.9600 . ?
C19 H14 0.9600 . ?
C20 H18 0.9600 . ?
C20 H17 0.9600 . ?
C20 H16 0.9600 . ?
C21 H21 0.9600 . ?
C21 H20 0.9600 . ?
C21 H19 0.9600 . ?
C22 C23 1.389(2) . ?
C22 C27 1.3933(19) . ?
C23 C24 1.377(2) . ?
C23 H36 0.9300 . ?
C24 C25 1.377(2) . ?
C24 H35 0.9300 . ?
C25 C26 1.371(2) . ?
C25 H24 0.9300 . ?
C26 C27 1.387(2) . ?
C26 H34 0.9300 . ?
C29 C34 1.370(2) . ?
C29 C30 1.377(2) . ?
C30 C31 1.373(2) . ?
C31 C32 1.391(2) . ?
C31 H29 0.9300 . ?
C32 C33 1.378(3) . ?
C32 H26 0.9300 . ?
C33 C34 1.374(3) . ?
C33 H27 0.9300 . ?
C34 H28 0.9300 . ?
C35 C36 1.384(3) . ?
C35 H31 0.9300 . ?
C36 H32 0.9300 . ?

loop_
_geom_torsion_atom_site_label_1
_geom_torsion_atom_site_label_2
_geom_torsion_atom_site_label_3
_geom_torsion_atom_site_label_4
_geom_torsion
_geom_torsion_site_symmetry_1
_geom_torsion_site_symmetry_2
_geom_torsion_site_symmetry_3
_geom_torsion_site_symmetry_4
_geom_torsion_publ_flag
O1 C1 C2 C3 -179.88(14) . . . . ?
C17 C1 C2 C3 0.5(2) . . . . ?
O1 C1 C2 C12 2.6(2) . . . . ?
C17 C1 C2 C12 -177.08(14) . . . . ?
C1 C2 C3 C4 -2.4(2) . . . . ?
C12 C2 C3 C4 175.26(13) . . . . ?
C2 C3 C4 C16 2.5(2) . . . . ?
C2 C3 C4 C5 -168.50(12) . . . . ?
C3 C4 C5 C22 -152.16(12) . . . . ?
C16 C4 C5 C22 37.23(17) . . . . ?
C3 C4 C5 C6 83.28(14) . . . . ?
C16 C4 C5 C6 -87.33(15) . . . . ?
C22 C5 C6 C30 -80.69(13) . . . . ?
C4 C5 C6 C30 47.92(14) . . . . ?
C22 C5 C6 C28 167.03(10) . . . . ?
C4 C5 C6 C28 -64.36(14) . . . . ?
C22 C5 C6 C7 48.92(14) . . . . ?
C4 C5 C6 C7 177.53(10) . . . . ?
C27 O2 C7 C8 176.60(11) . . . . ?
C27 O2 C7 C6 50.58(15) . . . . ?
C30 C6 C7 O2 62.07(15) . . . . ?
C28 C6 C7 O2 176.69(11) . . . . ?
C5 C6 C7 O2 -66.29(13) . . . . ?
C30 C6 C7 C8 -59.57(17) . . . . ?
C28 C6 C7 C8 55.05(15) . . . . ?
C5 C6 C7 C8 172.07(11) . . . . ?
O2 C7 C8 C36 137.82(14) . . . . ?
C6 C7 C8 C36 -99.98(16) . . . . ?
O2 C7 C8 C9 -41.06(17) . . . . ?
C6 C7 C8 C9 81.14(17) . . . . ?
C36 C8 C9 C10 0.7(2) . . . . ?
C7 C8 C9 C10 179.61(14) . . . . ?
C8 C9 C10 C11 0.5(3) . . . . ?
C9 C10 C11 C35 -0.9(3) . . . . ?
C3 C2 C12 C15 -116.71(17) . . . . ?
C1 C2 C12 C15 60.7(2) . . . . ?
C3 C2 C12 C13 1.2(2) . . . . ?
C1 C2 C12 C13 178.67(16) . . . . ?
C3 C2 C12 C14 121.92(17) . . . . ?
C1 C2 C12 C14 -60.6(2) . . . . ?
C3 C4 C16 C17 -0.8(2) . . . . ?
C5 C4 C16 C17 169.83(12) . . . . ?
C4 C16 C17 C1 -0.9(2) . . . . ?
C4 C16 C17 C18 -178.11(13) . . . . ?
O1 C1 C17 C16 -178.55(14) . . . . ?
C2 C1 C17 C16 1.1(2) . . . . ?
O1 C1 C17 C18 -1.4(2) . . . . ?
C2 C1 C17 C18 178.22(13) . . . . ?
C16 C17 C18 C20 -3.8(2) . . . . ?
C1 C17 C18 C20 179.15(14) . . . . ?
C16 C17 C18 C19 113.85(15) . . . . ?
C1 C17 C18 C19 -63.18(19) . . . . ?
C16 C17 C18 C21 -122.64(16) . . . . ?
C1 C17 C18 C21 60.3(2) . . . . ?
C4 C5 C22 C23 38.69(17) . . . . ?
C6 C5 C22 C23 163.41(12) . . . . ?
C4 C5 C22 C27 -143.94(13) . . . . ?
C6 C5 C22 C27 -19.22(17) . . . . ?
C27 C22 C23 C24 2.0(2) . . . . ?
C5 C22 C23 C24 179.45(14) . . . . ?
C22 C23 C24 C25 -1.0(3) . . . . ?
C23 C24 C25 C26 -0.6(3) . . . . ?
C24 C25 C26 C27 0.9(3) . . . . ?
C7 O2 C27 C26 162.66(13) . . . . ?
C7 O2 C27 C22 -18.53(19) . . . . ?
C25 C26 C27 O2 179.00(14) . . . . ?
C25 C26 C27 C22 0.2(2) . . . . ?
C23 C22 C27 O2 179.67(12) . . . . ?
C5 C22 C27 O2 2.2(2) . . . . ?
C23 C22 C27 C26 -1.6(2) . . . . ?
C5 C22 C27 C26 -179.07(13) . . . . ?
C29 O3 C28 O4 180.00(13) . . . . ?
C29 O3 C28 C6 1.33(15) . . . . ?
C30 C6 C28 O4 177.47(14) . . . . ?
C7 C6 C28 O4 54.16(19) . . . . ?
C5 C6 C28 O4 -62.51(18) . . . . ?
C30 C6 C28 O3 -3.97(13) . . . . ?
C7 C6 C28 O3 -127.29(12) . . . . ?
C5 C6 C28 O3 116.05(12) . . . . ?
C28 O3 C29 C34 -177.13(13) . . . . ?
C28 O3 C29 C30 2.26(16) . . . . ?
C34 C29 C30 C31 -1.2(2) . . . . ?
O3 C29 C30 C31 179.46(12) . . . . ?
C34 C29 C30 C6 174.52(14) . . . . ?
O3 C29 C30 C6 -4.87(15) . . . . ?
C28 C6 C30 C31 179.90(14) . . . . ?
C7 C6 C30 C31 -61.2(2) . . . . ?
C5 C6 C30 C31 64.02(18) . . . . ?
C28 C6 C30 C29 5.14(13) . . . . ?
C7 C6 C30 C29 124.08(13) . . . . ?
C5 C6 C30 C29 -110.74(13) . . . . ?
C29 C30 C31 C32 0.2(2) . . . . ?
C6 C30 C31 C32 -174.15(14) . . . . ?
C30 C31 C32 C33 0.9(2) . . . . ?
C31 C32 C33 C34 -1.0(3) . . . . ?
C30 C29 C34 C33 1.0(2) . . . . ?
O3 C29 C34 C33 -179.64(14) . . . . ?
C32 C33 C34 C29 0.1(3) . . . . ?
C10 C11 C35 C36 0.1(3) . . . . ?
C9 C8 C36 C35 -1.5(2) . . . . ?
C7 C8 C36 C35 179.56(15) . . . . ?
C11 C35 C36 C8 1.2(3) . . . . ?
